data_7032987
loop_
_publ_author_name
'Wang, Yuan'
'Sun, Xiaopeng'
'Li, Suzhi'
'Ma, Pengtao'
'Wang, Jingping'
'Niu, Jingyang'

_publ_section_title
;
 Synthesis and magnetic properties of tartrate-bridging
 rare-earth-containing polytungstoarsenate aggregates from an adaptive
 precursor [As2W19O67(H2O)](14-).
;
_journal_issue 2
_journal_name_full 'Dalton transactions (Cambridge, England : 2003)'
_journal_page_first 733
_journal_page_last 738
_journal_paper_doi 10.1039/c4dt01703j
_journal_volume 44
_journal_year 2015
_chemical_formula_sum 'C16 H86 As2 K9 Li O123 W18 Yb4'
_chemical_formula_weight 6749.78
_chemical_name_systematic
;
 ?
;
_space_group_IT_number 2
_symmetry_cell_setting triclinic
_symmetry_space_group_name_Hall '-P 1'
_symmetry_space_group_name_H-M 'P -1'
_atom_sites_solution_hydrogens geom
_atom_sites_solution_primary direct
_atom_sites_solution_secondary difmap
_audit_creation_method SHELXL-97
_cell_angle_alpha 98.6930(10)
_cell_angle_beta 99.7480(10)
_cell_angle_gamma 90.1770(10)
_cell_formula_units_Z 1
_cell_length_a 11.8725(7)
_cell_length_b 16.5529(9)
_cell_length_c 17.2796(10)
_cell_measurement_reflns_used 6166
_cell_measurement_temperature 296(2)
_cell_measurement_theta_max 28.22
_cell_measurement_theta_min 2.17
_cell_volume 3307.0(3)
_computing_cell_refinement 'Bruker SAINT'
_computing_data_collection 'Bruker APEX2'
_computing_data_reduction 'Bruker SAINT'
_computing_molecular_graphics 'Bruker SHELXTL'
_computing_publication_material 'Bruker SHELXTL'
_computing_structure_refinement 'SHELXL-97 (Sheldrick, 1997)'
_computing_structure_solution 'SHELXS-97 (Sheldrick, 1990)'
_diffrn_ambient_temperature 296(2)
_diffrn_measured_fraction_theta_full 0.990
_diffrn_measured_fraction_theta_max 0.990
_diffrn_measurement_device_type 'Bruker APEX-II CCD'
_diffrn_measurement_method '\f and \w scans'
_diffrn_radiation_monochromator graphite
_diffrn_radiation_source 'fine-focus sealed tube'
_diffrn_radiation_type MoK\a
_diffrn_radiation_wavelength 0.71073
_diffrn_reflns_av_R_equivalents 0.0294
_diffrn_reflns_av_sigmaI/netI 0.0571
_diffrn_reflns_limit_h_max 14
_diffrn_reflns_limit_h_min -14
_diffrn_reflns_limit_k_max 19
_diffrn_reflns_limit_k_min -19
_diffrn_reflns_limit_l_max 14
_diffrn_reflns_limit_l_min -20
_diffrn_reflns_number 17030
_diffrn_reflns_theta_full 25.00
_diffrn_reflns_theta_max 25.00
_diffrn_reflns_theta_min 1.87
_diffrn_standards_number 0
_exptl_absorpt_coefficient_mu 19.263
_exptl_absorpt_correction_T_max 0.1382
_exptl_absorpt_correction_T_min 0.1009
_exptl_absorpt_correction_type multi-scan
_exptl_absorpt_process_details
;
 SADABS v.2.10 (Bruker, 2003) was used for
 absorption correction. Estimated minimum and maximum transmission: 0.4034
 and 0.7457. The Ratio of minimum to maximum transmission is 0.5409.
 The \l/2 correction factor is 0.0015.'
;
_exptl_crystal_colour colorless
_exptl_crystal_density_diffrn 3.302
_exptl_crystal_density_method 'not measured'
_exptl_crystal_description block
_exptl_crystal_F_000 2913
_exptl_crystal_size_max 0.22
_exptl_crystal_size_mid 0.20
_exptl_crystal_size_min 0.17
_platon_squeeze_details
;
 Highly disordered solvent was located in the structures.
 Reflection contributions from this solvent were removed
 using program SQUEEZE, which determined there to be 90 electrons
 in 425 \%A^3^ removed per unit cell. 
 One lithium atom was determined based on elemental analysis results,
 which could not be directly located from the difference Fourier maps. 
 Thus, the total number of electrons [90] in the void per unit cell, 
 which is attributed to one lithium atom and
 nine disordered water molecules per molecule unit.
 Therefore, some reported items that derive from the molecular formula, 
 (e.g., F(000), density, etc.) are known to be incorrect.
;
_refine_diff_density_max 3.592
_refine_diff_density_min -2.028
_refine_diff_density_rms 0.390
_refine_ls_extinction_method none
_refine_ls_goodness_of_fit_ref 1.037
_refine_ls_hydrogen_treatment constr
_refine_ls_matrix_type full
_refine_ls_number_parameters 434
_refine_ls_number_reflns 11517
_refine_ls_number_restraints 6
_refine_ls_restrained_S_all 1.041
_refine_ls_R_factor_all 0.0600
_refine_ls_R_factor_gt 0.0461
_refine_ls_shift/su_max 0.001
_refine_ls_shift/su_mean 0.000
_refine_ls_structure_factor_coef Fsqd
_refine_ls_weighting_details 'calc w=1/[\s^2^(Fo^2^)+(0.0603P)^2^+61.2431P] where P=(Fo^2^+2Fc^2^)/3'
_refine_ls_weighting_scheme calc
_refine_ls_wR_factor_gt 0.1185
_refine_ls_wR_factor_ref 0.1270
_reflns_number_gt 9291
_reflns_number_total 11517
_reflns_threshold_expression >2sigma(I)
_cod_data_source_file c4dt01703j2.cif
_cod_data_source_block 4
_cod_depositor_comments
;
The following automatic conversions were performed:

'_symmetry_cell_setting' value 'Triclinic' changed to 'triclinic'
according to
/usr/data/users/saulius/crontab/automatic-downloads/rss-feeds/RSC/lib/dictionaries/cif_core.dic
dictionary named 'cif_core.dic' version 2.4.2 from
2011-04-26.

'_exptl_absorpt_correction_type' value 'Multi-scan'
changed to 'multi-scan' according to
/usr/data/users/saulius/crontab/automatic-downloads/rss-feeds/RSC/lib/dictionaries/cif_core.dic
dictionary named 'cif_core.dic' version 2.4.2 from 2011-04-26.

Automatic conversion script
Id: cif_fix_values 2827 2014-09-09 07:05:25Z andrius 

 Adding full bibliography for 7032984--7032989.cif.
;
_cod_original_sg_symbol_H-M P-1
_cod_database_code 7032987

loop_
_symmetry_equiv_pos_as_xyz
'x, y, z'
'-x, -y, -z'

loop_
_atom_site_label
_atom_site_type_symbol
_atom_site_fract_x
_atom_site_fract_y
_atom_site_fract_z
_atom_site_U_iso_or_equiv
_atom_site_adp_type
_atom_site_occupancy
_atom_site_symmetry_multiplicity
_atom_site_calc_flag
_atom_site_refinement_flags
W1 W 0.49478(5) 0.33424(3) 0.63898(4) 0.01913(14) Uani 1 1 d .
W2 W 0.63131(5) 0.44728(4) 0.80932(4) 0.02259(15) Uani 1 1 d .
W3 W 0.77090(5) 0.38197(4) 0.65570(4) 0.02167(15) Uani 1 1 d .
W4 W 0.98724(5) 0.28721(4) 0.78539(4) 0.02695(16) Uani 1 1 d .
W5 W 0.85073(5) 0.34801(4) 0.94374(4) 0.02639(16) Uani 1 1 d .
W6 W 0.91388(5) 0.14926(4) 0.89287(4) 0.02701(16) Uani 1 1 d .
W7 W 0.60743(5) 0.09511(4) 0.88259(4) 0.02302(15) Uani 1 1 d .
W8 W 0.54270(5) 0.29188(4) 0.92080(4) 0.02301(15) Uani 1 1 d .
W9 W 0.41530(5) 0.17441(4) 0.74926(3) 0.01733(14) Uani 1 1 d .
Yb1 Yb 0.50218(5) 0.11059(4) 0.53918(4) 0.01473(14) Uani 1 1 d .
Yb2 Yb 0.54865(5) -0.02967(4) 0.67890(4) 0.01920(15) Uani 1 1 d .
As1 As 0.70064(12) 0.22131(8) 0.75013(8) 0.0154(3) Uani 1 1 d .
K1 K 1.0472(4) 0.0607(3) 0.6980(3) 0.0501(11) Uani 1 1 d .
K2 K 0.1760(4) 0.2624(4) 0.6250(3) 0.0628(14) Uani 1 1 d .
K3 K 1.0623(6) 0.4763(4) 1.1515(4) 0.0609(18) Uani 0.75 1 d P
K4 K 0.6851(7) 0.7071(5) 0.9134(4) 0.0679(19) Uani 0.75 1 d P
K5 K 0.1688(11) 0.0262(8) 0.2334(8) 0.083(4) Uani 0.50 1 d P
K6 K 1.1677(8) -0.0161(6) 0.9628(5) 0.053(2) Uani 0.50 1 d PU
O1 O 0.3723(9) 0.3638(7) 0.5793(7) 0.030(3) Uiso 1 1 d .
O2 O 0.5323(8) 0.2404(6) 0.5862(6) 0.022(2) Uiso 1 1 d .
O3 O 0.5013(9) 0.4282(6) 0.7284(6) 0.025(2) Uiso 1 1 d .
O4 O 0.6123(9) 0.3944(6) 0.6075(6) 0.026(2) Uiso 1 1 d .
O5 O 0.4209(8) 0.2724(6) 0.7057(6) 0.023(2) Uiso 1 1 d .
O6 O 0.6612(8) 0.3218(6) 0.7308(6) 0.020(2) Uiso 1 1 d .
O7 O 0.6019(10) 0.5438(7) 0.8534(7) 0.035(3) Uiso 1 1 d .
O8 O 0.7239(9) 0.4737(6) 0.7402(6) 0.026(2) Uiso 1 1 d .
O9 O 0.7595(9) 0.4194(7) 0.8812(7) 0.030(3) Uiso 1 1 d .
O10 O 0.5466(9) 0.3803(6) 0.8671(6) 0.027(2) Uiso 1 1 d .
O11 O 0.8338(9) 0.4490(7) 0.6070(7) 0.033(3) Uiso 1 1 d .
O12 O 0.7807(9) 0.2855(7) 0.6000(7) 0.029(3) Uiso 1 1 d .
O13 O 0.8937(9) 0.3668(6) 0.7384(6) 0.027(2) Uiso 1 1 d .
O14 O 1.1212(11) 0.3249(8) 0.7818(8) 0.043(3) Uiso 1 1 d .
O15 O 0.9601(10) 0.2143(7) 0.7011(7) 0.037(3) Uiso 1 1 d .
O16 O 0.9710(9) 0.3643(7) 0.8931(7) 0.032(3) Uiso 1 1 d .
O17 O 1.0298(9) 0.2070(7) 0.8568(7) 0.030(3) Uiso 1 1 d .
O18 O 0.8221(8) 0.2498(6) 0.8255(6) 0.022(2) Uiso 1 1 d .
O19 O 0.8888(10) 0.4129(7) 1.0314(7) 0.038(3) Uiso 1 1 d .
O20 O 0.9085(9) 0.2499(7) 0.9747(7) 0.030(3) Uiso 1 1 d .
O21 O 0.7003(9) 0.3099(7) 0.9579(7) 0.029(3) Uiso 1 1 d .
O22 O 0.9965(10) 0.0936(8) 0.9555(7) 0.040(3) Uiso 1 1 d .
O23 O 0.8801(10) 0.0806(7) 0.8004(7) 0.035(3) Uiso 1 1 d .
O24 O 0.7647(8) 0.1250(6) 0.9164(6) 0.023(2) Uiso 1 1 d .
O25 O 0.5957(10) 0.0158(8) 0.9352(8) 0.041(3) Uiso 1 1 d .
O26 O 0.6568(8) 0.0405(6) 0.7855(6) 0.025(2) Uiso 1 1 d .
O27 O 0.5628(8) 0.1825(6) 0.9535(6) 0.024(2) Uiso 1 1 d .
O28 O 0.4604(9) 0.0902(6) 0.8177(6) 0.027(2) Uiso 1 1 d .
O29 O 0.5996(8) 0.2095(6) 0.8142(6) 0.018(2) Uiso 1 1 d .
O30 O 0.4855(10) 0.3344(7) 1.0024(7) 0.037(3) Uiso 1 1 d .
O31 O 0.2705(9) 0.1489(7) 0.7223(7) 0.029(3) Uiso 1 1 d .
O32 O 0.4813(8) 0.1148(6) 0.6729(6) 0.020(2) Uiso 1 1 d .
O33 O 0.4085(8) 0.2452(6) 0.8521(6) 0.024(2) Uiso 1 1 d .
O34 O 0.4361(10) 0.1347(7) 0.2467(7) 0.037(3) Uiso 1 1 d .
O35 O 0.3765(12) 0.2628(9) 0.2453(9) 0.056(4) Uiso 1 1 d .
O36 O 0.2630(8) 0.0908(6) 0.3021(6) 0.024(2) Uiso 1 1 d .
O37 O 0.4446(8) 0.1404(6) 0.4170(6) 0.020(2) Uiso 1 1 d .
O38 O 0.3133(8) 0.1529(6) 0.5252(6) 0.024(2) Uiso 1 1 d .
O39 O 0.1822(11) 0.2197(8) 0.4599(8) 0.045(3) Uiso 1 1 d .
O40 O 0.3460(8) -0.0383(6) 0.3927(6) 0.024(2) Uiso 1 1 d .
O41 O 0.1688(9) 0.0082(7) 0.3929(7) 0.033(3) Uiso 1 1 d .
O42 O 0.3169(8) -0.1494(6) 0.4836(6) 0.024(2) Uiso 1 1 d .
O43 O 0.4254(7) -0.0133(5) 0.5563(5) 0.014(2) Uiso 1 1 d .
O44 O 0.3677(9) -0.0591(7) 0.6907(7) 0.030(3) Uiso 1 1 d .
O45 O 0.1854(10) -0.0638(7) 0.6414(7) 0.036(3) Uiso 1 1 d .
C1 C 0.3729(14) 0.1930(11) 0.2675(10) 0.032(4) Uiso 1 1 d .
C2 C 0.2922(14) 0.1761(10) 0.3199(10) 0.029(4) Uiso 1 1 d .
H2 H 0.2241 0.2091 0.3121 0.035 Uiso 1 1 calc R
C3 C 0.3552(12) 0.1933(9) 0.4065(9) 0.024(3) Uiso 1 1 d .
H3 H 0.3878 0.2491 0.4160 0.028 Uiso 1 1 calc R
C4 C 0.2762(12) 0.1875(9) 0.4686(9) 0.021(3) Uiso 1 1 d .
C5 C 0.2510(13) -0.0340(9) 0.4191(9) 0.024(3) Uiso 1 1 d .
C6 C 0.2477(13) -0.0763(9) 0.4871(9) 0.023(3) Uiso 1 1 d .
H6 H 0.1688 -0.0899 0.4913 0.028 Uiso 1 1 calc R
C7 C 0.3068(11) -0.0221(9) 0.5616(8) 0.017(3) Uiso 1 1 d .
H7 H 0.2740 0.0322 0.5614 0.020 Uiso 1 1 calc R
C8 C 0.2843(12) -0.0523(9) 0.6365(9) 0.021(3) Uiso 1 1 d .
O1W O 1.0509(13) 0.0844(10) 0.5347(10) 0.065(4) Uiso 1 1 d .
O2W O -0.038(2) 0.2421(14) 0.5245(14) 0.079(7) Uiso 0.75 1 d P
O3W O 0.4040(19) 0.4902(14) 0.9713(14) 0.072(6) Uiso 0.75 1 d P
O4W O 1.2491(17) 0.1870(12) 0.9386(12) 0.093(6) Uiso 1 1 d .
O5W O 0.647(2) 0.1848(14) 0.2205(14) 0.113(7) Uiso 1 1 d .
O6W O 0.002(2) -0.1631(16) 0.6622(16) 0.134(9) Uiso 1 1 d .
O7W O 1.3128(9) 0.4140(7) 0.8087(7) 0.033(3) Uiso 1 1 d .
O8W O 0.8279(18) 0.5957(13) 0.9867(13) 0.106(7) Uiso 1 1 d .
O9W O 1.187(3) 0.0939(19) 1.119(2) 0.121(11) Uiso 0.75 1 d P
O10W O 0.773(2) 0.2014(15) 1.0976(15) 0.124(8) Uiso 1 1 d .
O11W O 0.383(3) -0.281(2) 0.588(2) 0.095(12) Uiso 0.50 1 d P
O12W O 0.184(3) 0.396(2) 0.451(2) 0.080(10) Uiso 0.50 1 d P
O13W O 0.094(3) 0.418(2) 0.615(2) 0.086(11) Uiso 0.50 1 d P
O14W O 1.325(4) -0.029(3) 0.860(3) 0.115 Uiso 0.50 1 d P
O15W O 0.482(2) 0.1544(16) 1.0888(16) 0.095(8) Uiso 0.75 1 d P

loop_
_atom_site_aniso_label
_atom_site_aniso_U_11
_atom_site_aniso_U_22
_atom_site_aniso_U_33
_atom_site_aniso_U_23
_atom_site_aniso_U_13
_atom_site_aniso_U_12
W1 0.0242(3) 0.0131(3) 0.0181(3) -0.0008(2) 0.0011(2) 0.0028(2)
W2 0.0268(3) 0.0161(3) 0.0218(3) -0.0052(3) 0.0028(3) 0.0019(2)
W3 0.0282(3) 0.0142(3) 0.0227(3) 0.0004(3) 0.0068(3) -0.0028(2)
W4 0.0217(3) 0.0289(4) 0.0308(4) 0.0031(3) 0.0074(3) 0.0011(3)
W5 0.0248(3) 0.0287(4) 0.0207(3) -0.0061(3) -0.0014(3) -0.0005(3)
W6 0.0237(3) 0.0313(4) 0.0258(4) 0.0071(3) 0.0011(3) 0.0051(3)
W7 0.0272(3) 0.0241(3) 0.0186(3) 0.0063(3) 0.0034(3) 0.0000(3)
W8 0.0262(3) 0.0267(3) 0.0151(3) -0.0042(3) 0.0073(2) 0.0007(3)
W9 0.0175(3) 0.0192(3) 0.0149(3) -0.0009(2) 0.0047(2) 0.0004(2)
Yb1 0.0180(3) 0.0121(3) 0.0141(3) 0.0000(2) 0.0046(2) 0.0003(2)
Yb2 0.0251(3) 0.0187(3) 0.0142(3) 0.0016(3) 0.0053(3) -0.0005(3)
As1 0.0178(7) 0.0142(7) 0.0140(7) -0.0001(6) 0.0038(6) 0.0000(5)
K1 0.042(2) 0.042(2) 0.069(3) 0.002(2) 0.021(2) 0.0103(19)
K2 0.058(3) 0.089(4) 0.044(3) 0.015(3) 0.011(2) 0.029(3)
K3 0.057(4) 0.047(4) 0.064(4) -0.004(3) -0.018(3) -0.023(3)
K4 0.077(5) 0.078(5) 0.049(4) 0.004(4) 0.020(4) -0.004(4)
K5 0.075(8) 0.099(9) 0.074(8) 0.015(7) 0.010(6) 0.011(7)
K6 0.054(4) 0.076(4) 0.041(4) 0.033(3) 0.019(3) 0.039(3)

loop_
_atom_type_symbol
_atom_type_description
_atom_type_scat_dispersion_real
_atom_type_scat_dispersion_imag
_atom_type_scat_source
C C 0.0033 0.0016 'International Tables Vol C Tables 4.2.6.8 and 6.1.1.4'
As As 0.0499 2.0058 'International Tables Vol C Tables 4.2.6.8 and 6.1.1.4'
Yb Yb -0.3850 5.5486 'International Tables Vol C Tables 4.2.6.8 and 6.1.1.4'
O O 0.0106 0.0060 'International Tables Vol C Tables 4.2.6.8 and 6.1.1.4'
W W -0.8490 6.8722 'International Tables Vol C Tables 4.2.6.8 and 6.1.1.4'
K K 0.2009 0.2494 'International Tables Vol C Tables 4.2.6.8 and 6.1.1.4'
H H 0.0000 0.0000 'International Tables Vol C Tables 4.2.6.8 and 6.1.1.4'

loop_
_geom_angle_atom_site_label_1
_geom_angle_atom_site_label_2
_geom_angle_atom_site_label_3
_geom_angle
_geom_angle_site_symmetry_1
_geom_angle_site_symmetry_3
O1 W1 O2 104.8(5) . .
O1 W1 O4 101.6(5) . .
O2 W1 O4 92.7(4) . .
O1 W1 O5 98.9(5) . .
O2 W1 O5 89.1(4) . .
O4 W1 O5 158.2(4) . .
O1 W1 O3 96.8(5) . .
O2 W1 O3 158.3(4) . .
O4 W1 O3 84.8(4) . .
O5 W1 O3 85.5(4) . .
O1 W1 O6 168.7(4) . .
O2 W1 O6 86.0(4) . .
O4 W1 O6 74.0(4) . .
O5 W1 O6 84.5(4) . .
O3 W1 O6 72.6(4) . .
O1 W1 K2 51.4(4) . .
O2 W1 K2 93.5(3) . .
O4 W1 K2 153.0(3) . .
O5 W1 K2 48.2(3) . .
O3 W1 K2 98.5(3) . .
O6 W1 K2 132.7(3) . .
O7 W2 O8 100.4(5) . .
O7 W2 O3 99.4(5) . .
O8 W2 O3 92.9(5) . .
O7 W2 O9 102.3(5) . .
O8 W2 O9 91.6(5) . .
O3 W2 O9 156.6(5) . .
O7 W2 O10 99.8(5) . .
O8 W2 O10 159.8(4) . .
O3 W2 O10 84.8(4) . .
O9 W2 O10 83.0(5) . .
O7 W2 O6 171.5(5) . .
O8 W2 O6 74.8(4) . .
O3 W2 O6 74.1(4) . .
O9 W2 O6 85.0(4) . .
O10 W2 O6 85.3(4) . .
O7 W2 K3 85.5(4) . 2_767
O8 W2 K3 49.5(3) . 2_767
O3 W2 K3 142.1(3) . 2_767
O9 W2 K3 49.3(3) . 2_767
O10 W2 K3 131.7(3) . 2_767
O6 W2 K3 96.2(3) . 2_767
O11 W3 O12 104.8(5) . .
O11 W3 O13 101.2(5) . .
O12 W3 O13 94.8(5) . .
O11 W3 O4 98.0(5) . .
O12 W3 O4 93.6(5) . .
O13 W3 O4 156.2(4) . .
O11 W3 O8 94.4(5) . .
O12 W3 O8 160.5(5) . .
O13 W3 O8 84.4(4) . .
O4 W3 O8 80.3(4) . .
O11 W3 O6 165.2(4) . .
O12 W3 O6 88.4(4) . .
O13 W3 O6 83.9(4) . .
O4 W3 O6 74.2(4) . .
O8 W3 O6 72.1(4) . .
O11 W3 K3 82.8(4) . 2_767
O12 W3 K3 139.6(4) . 2_767
O13 W3 K3 45.1(3) . 2_767
O4 W3 K3 125.1(3) . 2_767
O8 W3 K3 45.3(3) . 2_767
O6 W3 K3 91.5(3) . 2_767
O14 W4 O15 102.7(6) . .
O14 W4 O13 100.5(5) . .
O15 W4 O13 94.0(5) . .
O14 W4 O17 99.4(5) . .
O15 W4 O17 93.9(5) . .
O13 W4 O17 156.3(5) . .
O14 W4 O16 94.7(5) . .
O15 W4 O16 162.6(5) . .
O13 W4 O16 83.0(4) . .
O17 W4 O16 82.8(4) . .
O14 W4 O18 164.7(5) . .
O15 W4 O18 91.4(5) . .
O13 W4 O18 84.1(4) . .
O17 W4 O18 73.4(4) . .
O16 W4 O18 71.3(4) . .
O14 W4 K2 46.8(4) . 1_655
O15 W4 K2 56.8(4) . 1_655
O13 W4 K2 94.0(3) . 1_655
O17 W4 K2 109.0(3) . 1_655
O16 W4 K2 140.3(3) . 1_655
O18 W4 K2 148.0(3) . 1_655
O14 W4 K1 94.9(4) . .
O15 W4 K1 36.3(4) . .
O13 W4 K1 130.3(3) . .
O17 W4 K1 59.9(3) . .
O16 W4 K1 142.6(3) . .
O18 W4 K1 93.0(3) . .
K2 W4 K1 64.06(11) 1_655 .
O14 W4 K3 81.1(4) . 2_767
O15 W4 K3 138.5(4) . 2_767
O13 W4 K3 45.5(3) . 2_767
O17 W4 K3 126.6(3) . 2_767
O16 W4 K3 44.4(3) . 2_767
O18 W4 K3 92.3(3) . 2_767
K2 W4 K3 109.04(14) 1_655 2_767
K1 W4 K3 172.68(13) . 2_767
O19 W5 O16 101.3(5) . .
O19 W5 O20 99.9(5) . .
O16 W5 O20 93.1(5) . .
O19 W5 O9 100.3(5) . .
O16 W5 O9 89.8(5) . .
O20 W5 O9 158.6(5) . .
O19 W5 O21 99.7(5) . .
O16 W5 O21 158.6(5) . .
O20 W5 O21 87.4(5) . .
O9 W5 O21 82.4(5) . .
O19 W5 O18 172.3(5) . .
O16 W5 O18 74.3(4) . .
O20 W5 O18 74.3(4) . .
O9 W5 O18 86.1(4) . .
O21 W5 O18 85.3(4) . .
O19 W5 K3 85.1(4) . 2_767
O16 W5 K3 47.4(4) . 2_767
O20 W5 K3 140.0(3) . 2_767
O9 W5 K3 49.2(3) . 2_767
O21 W5 K3 131.2(3) . 2_767
O18 W5 K3 96.1(3) . 2_767
O22 W6 O23 104.5(6) . .
O22 W6 O17 100.5(5) . .
O23 W6 O17 93.0(5) . .
O22 W6 O24 99.6(5) . .
O23 W6 O24 89.5(5) . .
O17 W6 O24 158.4(4) . .
O22 W6 O20 96.1(5) . .
O23 W6 O20 159.1(5) . .
O17 W6 O20 86.6(5) . .
O24 W6 O20 83.5(4) . .
O22 W6 O18 167.5(5) . .
O23 W6 O18 86.9(4) . .
O17 W6 O18 73.2(4) . .
O24 W6 O18 85.6(4) . .
O20 W6 O18 73.0(4) . .
O22 W6 K5 89.3(5) . 2_656
O23 W6 K5 21.3(4) . 2_656
O17 W6 K5 110.8(4) . 2_656
O24 W6 K5 77.2(4) . 2_656
O20 W6 K5 160.6(4) . 2_656
O18 W6 K5 103.0(3) . 2_656
O22 W6 K6 49.2(4) . 2_757
O23 W6 K6 100.9(4) . 2_757
O17 W6 K6 148.9(4) . 2_757
O24 W6 K6 50.3(3) . 2_757
O20 W6 K6 89.8(4) . 2_757
O18 W6 K6 134.7(3) . 2_757
K5 W6 K6 79.6(3) 2_656 2_757
O22 W6 K1 95.8(4) . .
O23 W6 K1 38.6(4) . .
O17 W6 K1 57.3(3) . .
O24 W6 K1 128.1(3) . .
O20 W6 K1 143.4(3) . .
O18 W6 K1 89.9(3) . .
K5 W6 K1 53.6(2) 2_656 .
K6 W6 K1 123.49(16) 2_757 .
O25 W7 O27 99.9(5) . .
O25 W7 O24 100.5(5) . .
O27 W7 O24 91.9(4) . .
O25 W7 O28 101.4(5) . .
O27 W7 O28 90.6(4) . .
O24 W7 O28 157.2(5) . .
O25 W7 O26 102.9(5) . .
O27 W7 O26 157.2(4) . .
O24 W7 O26 84.7(4) . .
O28 W7 O26 84.3(4) . .
O25 W7 O29 172.4(5) . .
O27 W7 O29 75.0(4) . .
O24 W7 O29 85.4(4) . .
O28 W7 O29 73.5(4) . .
O26 W7 O29 82.3(4) . .
O25 W7 Yb2 97.0(4) . .
O27 W7 Yb2 147.1(3) . .
O24 W7 Yb2 112.6(3) . .
O28 W7 Yb2 58.3(3) . .
O26 W7 Yb2 28.0(3) . .
O29 W7 Yb2 85.1(2) . .
O25 W7 K6 51.1(4) . 2_757
O27 W7 K6 95.6(3) . 2_757
O24 W7 K6 49.6(3) . 2_757
O28 W7 K6 152.4(4) . 2_757
O26 W7 K6 99.2(3) . 2_757
O29 W7 K6 134.1(3) . 2_757
Yb2 W7 K6 116.93(15) . 2_757
O25 W7 K5 91.0(5) . 2_656
O27 W7 K5 153.6(4) . 2_656
O24 W7 K5 62.3(4) . 2_656
O28 W7 K5 110.9(4) . 2_656
O26 W7 K5 27.3(3) . 2_656
O29 W7 K5 96.0(3) . 2_656
Yb2 W7 K5 52.76(18) . 2_656
K6 W7 K5 72.7(2) 2_757 2_656
O30 W8 O10 101.5(5) . .
O30 W8 O21 101.9(5) . .
O10 W8 O21 88.2(5) . .
O30 W8 O33 100.5(5) . .
O10 W8 O33 93.0(4) . .
O21 W8 O33 156.9(5) . .
O30 W8 O27 95.2(5) . .
O10 W8 O27 163.2(4) . .
O21 W8 O27 86.6(4) . .
O33 W8 O27 85.7(4) . .
O30 W8 O29 167.8(5) . .
O10 W8 O29 88.9(4) . .
O21 W8 O29 84.6(4) . .
O33 W8 O29 72.3(4) . .
O27 W8 O29 74.7(4) . .
O31 W9 O32 104.6(5) . .
O31 W9 O5 100.3(5) . .
O32 W9 O5 93.9(4) . .
O31 W9 O28 98.8(5) . .
O32 W9 O28 88.4(4) . .
O5 W9 O28 159.5(4) . .
O31 W9 O33 97.9(5) . .
O32 W9 O33 157.0(4) . .
O5 W9 O33 86.6(4) . .
O28 W9 O33 83.5(4) . .
O31 W9 O29 167.0(4) . .
O32 W9 O29 86.1(4) . .
O5 W9 O29 86.2(4) . .
O28 W9 O29 73.6(4) . .
O33 W9 O29 71.1(4) . .
O31 W9 K2 46.9(4) . .
O32 W9 K2 100.5(3) . .
O5 W9 K2 53.6(3) . .
O28 W9 K2 145.7(3) . .
O33 W9 K2 98.2(3) . .
O29 W9 K2 139.5(3) . .
O2 Yb1 O37 90.6(4) . .
O2 Yb1 O43 146.3(4) . .
O37 Yb1 O43 112.5(3) . .
O2 Yb1 O38 80.5(4) . .
O37 Yb1 O38 69.7(4) . .
O43 Yb1 O38 84.8(3) . .
O2 Yb1 O42 72.0(4) . 2_656
O37 Yb1 O42 83.1(3) . 2_656
O43 Yb1 O42 132.6(3) . 2_656
O38 Yb1 O42 141.0(4) . 2_656
O2 Yb1 O32 77.9(4) . .
O37 Yb1 O32 151.9(3) . .
O43 Yb1 O32 70.3(3) . .
O38 Yb1 O32 83.0(3) . .
O42 Yb1 O32 116.5(3) 2_656 .
O2 Yb1 O43 136.3(3) . 2_656
O37 Yb1 O43 70.1(3) . 2_656
O43 Yb1 O43 76.5(3) . 2_656
O38 Yb1 O43 124.2(3) . 2_656
O42 Yb1 O43 67.1(3) 2_656 2_656
O32 Yb1 O43 134.6(3) . 2_656
O2 Yb1 O40 107.0(4) . 2_656
O37 Yb1 O40 138.1(3) . 2_656
O43 Yb1 O40 72.5(3) . 2_656
O38 Yb1 O40 149.2(4) . 2_656
O42 Yb1 O40 67.7(4) 2_656 2_656
O32 Yb1 O40 70.0(3) . 2_656
O43 Yb1 O40 71.1(3) 2_656 2_656
O2 Yb1 C4 77.4(4) . .
O37 Yb1 C4 50.3(4) . .
O43 Yb1 C4 98.2(3) . .
O38 Yb1 C4 20.2(4) . .
O42 Yb1 C4 123.2(4) 2_656 .
O32 Yb1 C4 101.7(4) . .
O43 Yb1 C4 113.0(3) 2_656 .
O40 Yb1 C4 169.0(4) 2_656 .
O2 Yb1 C6 96.0(4) . 2_656
O37 Yb1 C6 94.1(4) . 2_656
O43 Yb1 C6 106.0(4) . 2_656
O38 Yb1 C6 163.3(4) . 2_656
O42 Yb1 C6 26.6(4) 2_656 2_656
O32 Yb1 C6 112.4(4) . 2_656
O43 Yb1 C6 49.3(3) 2_656 2_656
O40 Yb1 C6 47.4(4) 2_656 2_656
C4 Yb1 C6 143.1(4) . 2_656
O2 Yb1 C3 78.0(4) . .
O37 Yb1 C3 23.0(4) . .
O43 Yb1 C3 113.9(4) . .
O38 Yb1 C3 49.0(4) . .
O42 Yb1 C3 97.4(4) 2_656 .
O32 Yb1 C3 129.0(4) . .
O43 Yb1 C3 92.3(4) 2_656 .
O40 Yb1 C3 160.8(4) 2_656 .
C4 Yb1 C3 28.8(4) . .
C6 Yb1 C3 114.3(4) 2_656 .
O2 Yb1 C5 103.5(4) . 2_656
O37 Yb1 C5 119.1(4) . 2_656
O43 Yb1 C5 86.9(3) . 2_656
O38 Yb1 C5 169.9(4) . 2_656
O42 Yb1 C5 48.6(4) 2_656 2_656
O32 Yb1 C5 88.7(4) . 2_656
O43 Yb1 C5 59.0(3) 2_656 2_656
O40 Yb1 C5 20.8(4) 2_656 2_656
C4 Yb1 C5 169.4(4) . 2_656
C6 Yb1 C5 26.6(4) 2_656 2_656
C3 Yb1 C5 140.6(4) . 2_656
O26 Yb2 O44 116.3(4) . .
O26 Yb2 O37 140.7(4) . 2_656
O44 Yb2 O37 93.4(4) . 2_656
O26 Yb2 O40 85.4(4) . 2_656
O44 Yb2 O40 142.3(4) . 2_656
O37 Yb2 O40 85.6(4) 2_656 2_656
O26 Yb2 O34 84.3(4) . 2_656
O44 Yb2 O34 75.3(4) . 2_656
O37 Yb2 O34 78.8(4) 2_656 2_656
O40 Yb2 O34 140.5(4) 2_656 2_656
O26 Yb2 O43 142.4(3) . .
O44 Yb2 O43 71.8(4) . .
O37 Yb2 O43 68.9(3) 2_656 .
O40 Yb2 O43 72.7(3) 2_656 .
O34 Yb2 O43 131.6(4) 2_656 .
O26 Yb2 O36 71.2(4) . 2_656
O44 Yb2 O36 138.8(4) . 2_656
O37 Yb2 O36 69.5(3) 2_656 2_656
O40 Yb2 O36 75.6(3) 2_656 2_656
O34 Yb2 O36 65.0(4) 2_656 2_656
O43 Yb2 O36 128.8(3) . 2_656
O26 Yb2 O32 77.9(3) . .
O44 Yb2 O32 85.4(4) . .
O37 Yb2 O32 132.7(3) 2_656 .
O40 Yb2 O32 68.6(3) 2_656 .
O34 Yb2 O32 144.5(4) 2_656 .
O43 Yb2 O32 65.8(3) . .
O36 Yb2 O32 134.0(3) 2_656 .
O26 Yb2 C2 92.3(4) . 2_656
O44 Yb2 C2 114.5(4) . 2_656
O37 Yb2 C2 50.3(4) 2_656 2_656
O40 Yb2 C2 93.7(4) 2_656 2_656
O34 Yb2 C2 48.9(4) 2_656 2_656
O43 Yb2 C2 118.7(4) . 2_656
O36 Yb2 C2 27.0(4) 2_656 2_656
O32 Yb2 C2 160.1(4) . 2_656
O26 Yb2 C1 91.1(4) . 2_656
O44 Yb2 C1 90.5(4) . 2_656
O37 Yb2 C1 61.9(4) 2_656 2_656
O40 Yb2 C1 121.2(4) 2_656 2_656
O34 Yb2 C1 21.7(4) 2_656 2_656
O43 Yb2 C1 126.3(4) . 2_656
O36 Yb2 C1 48.4(4) 2_656 2_656
O32 Yb2 C1 165.0(4) . 2_656
C2 Yb2 C1 27.7(4) 2_656 2_656
O26 Yb2 C8 129.9(4) . .
O44 Yb2 C8 20.1(4) . .
O37 Yb2 C8 86.3(4) 2_656 .
O40 Yb2 C8 122.8(4) 2_656 .
O34 Yb2 C8 92.3(4) 2_656 .
O43 Yb2 C8 51.7(3) . .
O36 Yb2 C8 149.1(4) 2_656 .
O32 Yb2 C8 76.6(3) . .
C2 Yb2 C8 122.1(4) 2_656 .
C1 Yb2 C8 103.6(4) 2_656 .
O26 Yb2 C3 118.8(4) . 2_656
O44 Yb2 C3 106.6(4) . 2_656
O37 Yb2 C3 22.3(4) 2_656 2_656
O40 Yb2 C3 86.0(4) 2_656 2_656
O34 Yb2 C3 66.3(4) 2_656 2_656
O43 Yb2 C3 90.4(3) . 2_656
O36 Yb2 C3 48.0(4) 2_656 2_656
O32 Yb2 C3 149.0(4) . 2_656
C2 Yb2 C3 28.4(4) 2_656 2_656
C1 Yb2 C3 45.8(4) 2_656 2_656
C8 Yb2 C3 104.8(4) . 2_656
O18 As1 O29 97.6(4) . .
O18 As1 O6 98.1(4) . .
O29 As1 O6 97.1(4) . .
O15 K1 O45 152.2(4) . 1_655
O15 K1 O23 70.3(4) . .
O45 K1 O23 137.4(4) 1_655 .
O15 K1 O41 89.7(4) . 2_656
O45 K1 O41 96.9(4) 1_655 2_656
O23 K1 O41 72.1(3) . 2_656
O15 K1 O1W 80.0(4) . .
O45 K1 O1W 75.9(4) 1_655 .
O23 K1 O1W 134.8(4) . .
O41 K1 O1W 74.4(4) 2_656 .
O15 K1 O31 83.9(3) . 1_655
O45 K1 O31 78.8(3) 1_655 1_655
O23 K1 O31 127.0(4) . 1_655
O41 K1 O31 155.2(4) 2_656 1_655
O1W K1 O31 80.9(4) . 1_655
O15 K1 K5 97.0(4) . 2_656
O45 K1 K5 108.4(4) 1_655 2_656
O23 K1 K5 32.7(3) . 2_656
O41 K1 K5 52.4(3) 2_656 2_656
O1W K1 K5 126.8(4) . 2_656
O31 K1 K5 152.2(4) 1_655 2_656
O15 K1 O17 50.6(3) . .
O45 K1 O17 142.8(3) 1_655 .
O23 K1 O17 50.0(3) . .
O41 K1 O17 116.0(3) 2_656 .
O1W K1 O17 127.5(4) . .
O31 K1 O17 77.7(3) 1_655 .
K5 K1 O17 81.5(3) 2_656 .
O15 K1 W4 21.9(3) . .
O45 K1 W4 153.8(3) 1_655 .
O23 K1 W4 63.7(2) . .
O41 K1 W4 106.2(3) 2_656 .
O1W K1 W4 98.3(3) . .
O31 K1 W4 75.1(2) 1_655 .
K5 K1 W4 95.6(2) 2_656 .
O17 K1 W4 29.78(19) . .
O15 K1 W6 64.0(3) . .
O45 K1 W6 141.5(3) 1_655 .
O23 K1 W6 23.1(2) . .
O41 K1 W6 94.6(3) 2_656 .
O1W K1 W6 142.6(3) . .
O31 K1 W6 104.0(2) 1_655 .
K5 K1 W6 53.4(2) 2_656 .
O17 K1 W6 28.16(19) . .
W4 K1 W6 49.67(5) . .
O15 K1 K2 51.3(3) . 1_655
O45 K1 K2 102.2(3) 1_655 1_655
O23 K1 K2 119.8(3) . 1_655
O41 K1 K2 116.2(3) 2_656 1_655
O1W K1 K2 53.3(3) . 1_655
O31 K1 K2 43.1(2) 1_655 1_655
K5 K1 K2 148.2(3) 2_656 1_655
O17 K1 K2 79.2(2) . 1_655
W4 K1 K2 56.63(9) . 1_655
W6 K1 K2 105.30(12) . 1_655
O15 K1 K6 113.8(3) . .
O45 K1 K6 87.0(3) 1_655 .
O23 K1 K6 64.5(3) . .
O41 K1 K6 117.4(3) 2_656 .
O1W K1 K6 160.6(3) . .
O31 K1 K6 87.0(3) 1_655 .
K5 K1 K6 67.1(3) 2_656 .
O17 K1 K6 63.4(2) . .
W4 K1 K6 93.00(15) . .
W6 K1 K6 55.28(12) . .
K2 K1 K6 123.81(18) 1_655 .
O13W K2 O2W 73.3(9) . .
O13W K2 O31 148.0(9) . .
O2W K2 O31 124.6(6) . .
O13W K2 O39 95.5(9) . .
O2W K2 O39 64.4(6) . .
O31 K2 O39 115.8(4) . .
O13W K2 O14 74.1(8) . 1_455
O2W K2 O14 104.1(6) . 1_455
O31 K2 O14 75.6(4) . 1_455
O39 K2 O14 166.8(4) . 1_455
O13W K2 O38 132.2(8) . .
O2W K2 O38 99.5(5) . .
O31 K2 O38 75.0(3) . .
O39 K2 O38 43.6(3) . .
O14 K2 O38 149.4(4) 1_455 .
O13W K2 O5 110.4(8) . .
O2W K2 O5 169.7(6) . .
O31 K2 O5 57.2(3) . .
O39 K2 O5 105.4(4) . .
O14 K2 O5 86.2(3) 1_455 .
O38 K2 O5 70.9(3) . .
O13W K2 O1 73.5(8) . .
O2W K2 O1 119.5(6) . .
O31 K2 O1 110.0(3) . .
O39 K2 O1 70.3(3) . .
O14 K2 O1 113.3(4) 1_455 .
O38 K2 O1 69.8(3) . .
O5 K2 O1 54.7(3) . .
O13W K2 C4 111.5(9) . .
O2W K2 C4 84.9(6) . .
O31 K2 C4 97.3(4) . .
O39 K2 C4 22.4(4) . .
O14 K2 C4 170.7(4) 1_455 .
O38 K2 C4 22.4(3) . .
O5 K2 C4 84.8(3) . .
O1 K2 C4 63.0(3) . .
O13W K2 O15 91.1(8) . 1_455
O2W K2 O15 62.6(5) . 1_455
O31 K2 O15 78.1(3) . 1_455
O39 K2 O15 121.8(4) . 1_455
O14 K2 O15 51.7(3) 1_455 1_455
O38 K2 O15 128.3(4) . 1_455
O5 K2 O15 125.8(3) . 1_455
O1 K2 O15 161.9(3) . 1_455
C4 K2 O15 133.5(4) . 1_455
O13W K2 O1W 127.5(9) . 1_455
O2W K2 O1W 54.2(6) . 1_455
O31 K2 O1W 76.0(4) . 1_455
O39 K2 O1W 63.2(4) . 1_455
O14 K2 O1W 116.5(4) 1_455 1_455
O38 K2 O1W 63.7(3) . 1_455
O5 K2 O1W 121.2(4) . 1_455
O1 K2 O1W 129.6(4) . 1_455
C4 K2 O1W 66.7(4) . 1_455
O15 K2 O1W 67.4(4) 1_455 1_455
O13W K2 W9 135.7(8) . .
O2W K2 W9 149.6(5) . .
O31 K2 W9 26.8(2) . .
O39 K2 W9 111.9(3) . .
O14 K2 W9 81.3(3) 1_455 .
O38 K2 W9 68.6(2) . .
O5 K2 W9 30.6(2) . .
O1 K2 W9 83.6(2) . .
C4 K2 W9 89.7(3) . .
O15 K2 W9 101.9(3) 1_455 .
O1W K2 W9 96.3(3) 1_455 .
O19 K3 O16 90.3(4) . 2_767
O19 K3 O9 119.9(4) . 2_767
O16 K3 O9 54.8(3) 2_767 2_767
O19 K3 O8 168.8(4) . 2_767
O16 K3 O8 93.2(3) 2_767 2_767
O9 K3 O8 55.0(3) 2_767 2_767
O19 K3 O13 135.1(4) . 2_767
O16 K3 O13 54.7(3) 2_767 2_767
O9 K3 O13 65.4(3) 2_767 2_767
O8 K3 O13 54.3(3) 2_767 2_767
O19 K3 O8W 73.2(5) . 2_767
O16 K3 O8W 96.7(5) 2_767 2_767
O9 K3 O8W 66.0(5) 2_767 2_767
O8 K3 O8W 95.8(5) 2_767 2_767
O13 K3 O8W 131.4(5) 2_767 2_767
O19 K3 W2 142.4(4) . 2_767
O16 K3 W2 80.7(3) 2_767 2_767
O9 K3 W2 29.7(2) 2_767 2_767
O8 K3 W2 28.8(2) 2_767 2_767
O13 K3 W2 65.8(2) 2_767 2_767
O8W K3 W2 71.8(4) 2_767 2_767
O19 K3 W5 97.2(3) . 2_767
O16 K3 W5 28.1(2) 2_767 2_767
O9 K3 W5 30.2(2) 2_767 2_767
O8 K3 W5 81.2(2) 2_767 2_767
O13 K3 W5 65.9(2) 2_767 2_767
O8W K3 W5 72.9(4) 2_767 2_767
W2 K3 W5 59.55(10) 2_767 2_767
O19 K3 W4 109.1(3) . 2_767
O16 K3 W4 31.3(2) 2_767 2_767
O9 K3 W4 67.2(2) 2_767 2_767
O8 K3 W4 78.9(2) 2_767 2_767
O13 K3 W4 27.4(2) 2_767 2_767
O8W K3 W4 125.4(5) 2_767 2_767
W2 K3 W4 81.16(11) 2_767 2_767
W5 K3 W4 52.56(9) 2_767 2_767
O19 K3 W3 160.4(4) . 2_767
O16 K3 W3 78.6(3) 2_767 2_767
O9 K3 W3 66.3(2) 2_767 2_767
O8 K3 W3 30.5(2) 2_767 2_767
O13 K3 W3 27.1(2) 2_767 2_767
O8W K3 W3 123.8(5) 2_767 2_767
W2 K3 W3 52.01(7) 2_767 2_767
W5 K3 W3 80.62(11) 2_767 2_767
W4 K3 W3 54.33(8) 2_767 2_767
O19 K3 K4 95.4(3) . 2_767
O16 K3 K4 128.7(3) 2_767 2_767
O9 K3 K4 79.0(3) 2_767 2_767
O8 K3 K4 74.1(3) 2_767 2_767
O13 K3 K4 127.6(3) 2_767 2_767
O8W K3 K4 38.7(4) 2_767 2_767
W2 K3 K4 64.41(15) 2_767 2_767
W5 K3 K4 100.81(19) 2_767 2_767
W4 K3 K4 144.91(19) 2_767 2_767
W3 K3 K4 104.12(17) 2_767 2_767
O8W K4 O30 88.4(6) . 2_667
O8W K4 O35 134.2(6) . 2_666
O30 K4 O35 120.0(5) 2_667 2_666
O8W K4 O7 70.0(5) . .
O30 K4 O7 70.4(4) 2_667 .
O35 K4 O7 85.9(4) 2_666 .
O8W K4 O4W 84.3(6) . 2_767
O30 K4 O4W 79.2(5) 2_667 2_767
O35 K4 O4W 132.7(6) 2_666 2_767
O7 K4 O4W 140.1(5) . 2_767
O8W K4 O15W 154.3(7) . 2_667
O30 K4 O15W 74.1(6) 2_667 2_667
O35 K4 O15W 71.5(6) 2_666 2_667
O7 K4 O15W 119.2(6) . 2_667
O4W K4 O15W 74.2(7) 2_767 2_667
O8W K4 K3 42.0(5) . 2_767
O30 K4 K3 119.7(3) 2_667 2_767
O35 K4 K3 92.6(4) 2_666 2_767
O7 K4 K3 62.6(3) . 2_767
O4W K4 K3 115.9(5) 2_767 2_767
O15W K4 K3 163.3(6) 2_667 2_767
O36 K5 O23 144.9(9) . 2_656
O36 K5 O26 81.0(6) . 2_656
O23 K5 O26 77.7(6) 2_656 2_656
O36 K5 O9W 96.2(10) . 1_454
O23 K5 O9W 110.2(10) 2_656 1_454
O26 K5 O9W 87.2(9) 2_656 1_454
O36 K5 O41 65.1(6) . .
O23 K5 O41 91.1(7) 2_656 .
O26 K5 O41 99.3(5) 2_656 .
O9W K5 O41 158.6(10) 1_454 .
O36 K5 C2 19.0(5) . .
O23 K5 C2 163.8(8) 2_656 .
O26 K5 C2 92.2(6) 2_656 .
O9W K5 C2 81.5(9) 1_454 .
O41 K5 C2 77.9(5) . .
O36 K5 W6 155.1(7) . 2_656
O23 K5 W6 20.9(4) 2_656 2_656
O26 K5 W6 75.0(4) 2_656 2_656
O9W K5 W6 89.3(8) 1_454 2_656
O41 K5 W6 112.0(5) . 2_656
C2 K5 W6 164.7(6) . 2_656
O36 K5 K1 116.7(7) . 2_656
O23 K5 K1 57.3(5) 2_656 2_656
O26 K5 K1 123.8(6) 2_656 2_656
O9W K5 K1 136.4(9) 1_454 2_656
O41 K5 K1 54.7(3) . 2_656
C2 K5 K1 121.9(5) . 2_656
W6 K5 K1 73.0(3) 2_656 2_656
O36 K5 Yb2 42.1(4) . 2_656
O23 K5 Yb2 108.7(6) 2_656 2_656
O26 K5 Yb2 40.0(3) 2_656 2_656
O9W K5 Yb2 99.4(8) 1_454 2_656
O41 K5 Yb2 74.2(4) . 2_656
C2 K5 Yb2 57.1(4) . 2_656
W6 K5 Yb2 113.0(4) 2_656 2_656
K1 K5 Yb2 124.2(4) 2_656 2_656
O36 K5 C5 63.4(6) . .
O23 K5 C5 85.4(6) 2_656 .
O26 K5 C5 79.7(5) 2_656 .
O9W K5 C5 157.1(9) 1_454 .
O41 K5 C5 19.7(3) . .
C2 K5 C5 80.3(5) . .
W6 K5 C5 105.1(4) 2_656 .
K1 K5 C5 66.1(4) 2_656 .
Yb2 K5 C5 58.7(3) 2_656 .
O36 K5 W7 98.6(6) . 2_656
O23 K5 W7 69.5(5) 2_656 2_656
O26 K5 W7 22.1(3) 2_656 2_656
O9W K5 W7 72.1(8) 1_454 2_656
O41 K5 W7 119.0(4) . 2_656
C2 K5 W7 105.2(5) . 2_656
W6 K5 W7 60.0(2) 2_656 2_656
K1 K5 W7 125.2(4) 2_656 2_656
Yb2 K5 W7 60.5(2) 2_656 2_656
C5 K5 W7 99.4(4) . 2_656
O36 K5 K6 124.8(7) . 1_454
O23 K5 K6 74.9(6) 2_656 1_454
O26 K5 K6 73.7(4) 2_656 1_454
O9W K5 K6 35.8(8) 1_454 1_454
O41 K5 K6 165.4(5) . 1_454
C2 K5 K6 114.7(5) . 1_454
W6 K5 K6 54.1(2) 2_656 1_454
K1 K5 K6 118.2(4) 2_656 1_454
Yb2 K5 K6 105.7(3) 2_656 1_454
C5 K5 K6 149.6(5) . 1_454
W7 K5 K6 52.24(18) 2_656 1_454
O22 K6 O14W 122.3(11) . .
O22 K6 O24 128.6(4) . 2_757
O14W K6 O24 108.8(10) . 2_757
O22 K6 O22 79.4(4) . 2_757
O14W K6 O22 150.5(11) . 2_757
O24 K6 O22 55.9(3) 2_757 2_757
O22 K6 O9W 70.5(7) . .
O14W K6 O9W 126.7(12) . .
O24 K6 O9W 75.4(7) 2_757 .
O22 K6 O9W 77.0(7) 2_757 .
O22 K6 O25 133.7(5) . 2_757
O14W K6 O25 73.2(10) . 2_757
O24 K6 O25 55.1(3) 2_757 2_757
O22 K6 O25 107.5(4) 2_757 2_757
O9W K6 O25 67.0(7) . 2_757
O22 K6 O10W 143.3(6) . 2_757
O14W K6 O10W 66.7(11) . 2_757
O24 K6 O10W 61.8(5) 2_757 2_757
O22 K6 O10W 84.0(6) 2_757 2_757
O9W K6 O10W 136.7(8) . 2_757
O25 K6 O10W 82.6(5) 2_757 2_757
O22 K6 W6 102.5(4) . 2_757
O14W K6 W6 134.2(10) . 2_757
O24 K6 W6 30.1(2) 2_757 2_757
O22 K6 W6 25.8(2) 2_757 2_757
O9W K6 W6 74.4(6) . 2_757
O25 K6 W6 83.2(3) 2_757 2_757
O10W K6 W6 71.9(5) 2_757 2_757
O22 K6 W7 139.5(4) . 2_757
O14W K6 W7 88.9(10) . 2_757
O24 K6 W7 29.2(2) 2_757 2_757
O22 K6 W7 83.5(3) 2_757 2_757
O9W K6 W7 70.0(6) . 2_757
O25 K6 W7 26.1(2) 2_757 2_757
O10W K6 W7 69.4(5) 2_757 2_757
W6 K6 W7 58.24(12) 2_757 2_757
O22 K6 K6 41.8(3) . 2_757
O14W K6 K6 157.2(11) . 2_757
O24 K6 K6 90.4(3) 2_757 2_757
O22 K6 K6 37.6(3) 2_757 2_757
O9W K6 K6 68.9(7) . 2_757
O25 K6 K6 129.2(4) 2_757 2_757
O10W K6 K6 115.3(6) 2_757 2_757
W6 K6 K6 61.5(2) 2_757 2_757
W7 K6 K6 113.3(3) 2_757 2_757
O22 K6 K5 85.4(4) . 1_656
O14W K6 K5 138.4(10) . 1_656
O24 K6 K5 49.5(3) 2_757 1_656
O22 K6 K5 54.6(3) 2_757 1_656
O9W K6 K5 28.6(7) . 1_656
O25 K6 K5 65.5(3) 2_757 1_656
O10W K6 K5 111.0(5) 2_757 1_656
W6 K6 K5 46.2(2) 2_757 1_656
W7 K6 K5 55.06(19) 2_757 1_656
K6 K6 K5 63.8(3) 2_757 1_656
O22 K6 K5 52.4(3) . 2_656
O14W K6 K5 97.3(10) . 2_656
O24 K6 K5 129.5(4) 2_757 2_656
O22 K6 K5 80.2(4) 2_757 2_656
O9W K6 K5 121.3(7) . 2_656
O25 K6 K5 170.4(4) 2_757 2_656
O10W K6 K5 92.7(5) 2_757 2_656
W6 K6 K5 103.3(3) 2_757 2_656
W7 K6 K5 157.0(3) 2_757 2_656
K6 K6 K5 60.4(3) 2_757 2_656
K5 K6 K5 124.2(2) 1_656 2_656
W1 O1 K2 102.8(5) . .
W1 O2 Yb1 152.4(6) . .
W2 O3 W1 120.7(5) . .
W1 O4 W3 118.9(5) . .
W9 O5 W1 146.8(6) . .
W9 O5 K2 95.8(4) . .
W1 O5 K2 102.5(4) . .
As1 O6 W3 116.1(5) . .
As1 O6 W1 118.1(5) . .
W3 O6 W1 91.2(3) . .
As1 O6 W2 135.4(5) . .
W3 O6 W2 93.5(3) . .
W1 O6 W2 92.0(3) . .
W2 O7 K4 147.0(6) . .
W2 O8 W3 119.5(5) . .
W2 O8 K3 101.8(4) . 2_767
W3 O8 K3 104.3(4) . 2_767
W2 O9 W5 155.2(6) . .
W2 O9 K3 101.0(5) . 2_767
W5 O9 K3 100.5(4) . 2_767
W8 O10 W2 148.9(6) . .
W3 O13 W4 144.3(6) . .
W3 O13 K3 107.9(4) . 2_767
W4 O13 K3 107.2(4) . 2_767
W4 O14 K2 107.8(6) . 1_655
W4 O15 K1 121.8(6) . .
W4 O15 K2 96.5(5) . 1_655
K1 O15 K2 87.0(3) . 1_655
W5 O16 W4 120.0(6) . .
W5 O16 K3 104.5(5) . 2_767
W4 O16 K3 104.4(5) . 2_767
W6 O17 W4 120.1(5) . .
W6 O17 K1 94.6(4) . .
W4 O17 K1 90.3(4) . .
As1 O18 W4 117.2(5) . .
As1 O18 W6 119.1(5) . .
W4 O18 W6 92.5(3) . .
As1 O18 W5 132.5(5) . .
W4 O18 W5 94.3(3) . .
W6 O18 W5 91.8(3) . .
W5 O19 K3 146.8(6) . .
W5 O20 W6 120.6(6) . .
W8 O21 W5 150.4(6) . .
W6 O22 K6 143.1(7) . .
W6 O22 K6 105.0(5) . 2_757
K6 O22 K6 100.6(4) . 2_757
W6 O23 K5 137.8(8) . 2_656
W6 O23 K1 118.4(5) . .
K5 O23 K1 90.0(6) 2_656 .
W7 O24 W6 150.7(6) . .
W7 O24 K6 101.2(4) . 2_757
W6 O24 K6 99.5(4) . 2_757
W7 O25 K6 102.9(5) . 2_757
W7 O26 Yb2 127.6(5) . .
W7 O26 K5 130.6(6) . 2_656
Yb2 O26 K5 96.1(5) . 2_656
W7 O27 W8 119.5(5) . .
W7 O28 W9 120.8(5) . .
As1 O29 W9 114.8(5) . .
As1 O29 W8 134.5(5) . .
W9 O29 W8 94.6(3) . .
As1 O29 W7 120.1(5) . .
W9 O29 W7 92.1(3) . .
W8 O29 W7 90.8(3) . .
W8 O30 K4 137.4(6) . 2_667
W9 O31 K2 106.3(5) . .
W9 O31 K1 162.4(6) . 1_455
K2 O31 K1 91.0(3) . 1_455
W9 O32 Yb1 140.9(5) . .
W9 O32 Yb2 123.8(5) . .
Yb1 O32 Yb2 93.8(3) . .
W8 O33 W9 121.9(5) . .
C1 O34 Yb2 116.3(11) . 2_656
C1 O35 K4 125.2(12) . 2_666
C2 O36 K5 138.0(11) . .
C2 O36 Yb2 101.9(8) . 2_656
K5 O36 Yb2 109.7(6) . 2_656
C3 O37 Yb1 117.7(9) . .
C3 O37 Yb2 118.7(9) . 2_656
Yb1 O37 Yb2 111.9(4) . 2_656
C4 O38 Yb1 118.5(9) . .
C4 O38 K2 89.2(9) . .
Yb1 O38 K2 135.7(4) . .
C4 O39 K2 95.7(10) . .
C5 O40 Yb2 140.8(10) . 2_656
C5 O40 Yb1 117.5(9) . 2_656
Yb2 O40 Yb1 98.8(4) 2_656 2_656
C5 O41 K5 111.6(10) . .
C5 O41 K1 124.0(10) . 2_656
K5 O41 K1 73.0(4) . 2_656
C6 O42 Yb1 107.4(8) . 2_656
C7 O43 Yb1 121.1(8) . .
C7 O43 Yb1 116.9(7) . 2_656
Yb1 O43 Yb1 103.5(3) . 2_656
C7 O43 Yb2 111.9(7) . .
Yb1 O43 Yb2 98.0(3) . .
Yb1 O43 Yb2 102.4(3) 2_656 .
C8 O44 Yb2 121.9(10) . .
C8 O45 K1 123.0(10) . 1_455
O34 C1 O35 123.3(16) . .
O34 C1 C2 116.3(15) . .
O35 C1 C2 120.4(16) . .
O34 C1 Yb2 42.0(8) . 2_656
O35 C1 Yb2 160.6(12) . 2_656
C2 C1 Yb2 75.9(9) . 2_656
O36 C2 C1 107.4(13) . .
O36 C2 C3 107.4(13) . .
C1 C2 C3 108.3(13) . .
O36 C2 K5 23.1(6) . .
C1 C2 K5 103.3(11) . .
C3 C2 K5 128.9(11) . .
O36 C2 Yb2 51.1(7) . 2_656
C1 C2 Yb2 76.4(9) . 2_656
C3 C2 Yb2 80.0(9) . 2_656
K5 C2 Yb2 69.6(4) . 2_656
O36 C2 H2 111.2 . .
C1 C2 H2 111.2 . .
C3 C2 H2 111.2 . .
K5 C2 H2 92.7 . .
Yb2 C2 H2 162.2 2_656 .
O37 C3 C2 109.6(13) . .
O37 C3 C4 110.1(12) . .
C2 C3 C4 113.6(12) . .
O37 C3 Yb1 39.2(6) . .
C2 C3 Yb1 142.6(10) . .
C4 C3 Yb1 75.1(8) . .
O37 C3 Yb2 39.0(6) . 2_656
C2 C3 Yb2 71.6(8) . 2_656
C4 C3 Yb2 119.3(9) . 2_656
Yb1 C3 Yb2 72.7(3) . 2_656
O37 C3 H3 107.8 . .
C2 C3 H3 107.8 . .
C4 C3 H3 107.8 . .
Yb1 C3 H3 103.2 . .
Yb2 C3 H3 128.8 2_656 .
O38 C4 O39 123.9(15) . .
O38 C4 C3 117.2(13) . .
O39 C4 C3 118.8(14) . .
O38 C4 Yb1 41.2(7) . .
O39 C4 Yb1 164.1(12) . .
C3 C4 Yb1 76.1(8) . .
O38 C4 K2 68.4(8) . .
O39 C4 K2 61.8(9) . .
C3 C4 K2 151.4(10) . .
Yb1 C4 K2 102.6(4) . .
O41 C5 O40 123.3(14) . .
O41 C5 C6 121.5(14) . .
O40 C5 C6 115.0(13) . .
O41 C5 Yb1 164.2(11) . 2_656
O40 C5 Yb1 41.7(7) . 2_656
C6 C5 Yb1 73.3(8) . 2_656
O41 C5 K5 48.7(8) . .
O40 C5 K5 78.9(9) . .
C6 C5 K5 159.6(10) . .
Yb1 C5 K5 119.2(5) 2_656 .
C5 C6 O42 111.7(12) . .
C5 C6 C7 108.5(12) . .
O42 C6 C7 103.4(11) . .
C5 C6 Yb1 80.1(9) . 2_656
O42 C6 Yb1 46.0(6) . 2_656
C7 C6 Yb1 83.2(8) . 2_656
C5 C6 H6 111.0 . .
O42 C6 H6 111.0 . .
C7 C6 H6 111.0 . .
Yb1 C6 H6 156.6 2_656 .
O43 C7 C6 108.3(11) . .
O43 C7 C8 114.8(11) . .
C6 C7 C8 111.9(12) . .
O43 C7 H7 107.2 . .
C6 C7 H7 107.2 . .
C8 C7 H7 107.2 . .
O45 C8 O44 124.4(15) . .
O45 C8 C7 116.6(13) . .
O44 C8 C7 118.9(13) . .
O45 C8 Yb2 162.1(11) . .
O44 C8 Yb2 37.9(7) . .
C7 C8 Yb2 80.9(8) . .
K1 O1W K2 82.2(4) . 1_655
K4 O8W K3 99.3(7) . 2_767
K5 O9W K6 115.7(12) 1_656 .

loop_
_geom_bond_atom_site_label_1
_geom_bond_atom_site_label_2
_geom_bond_distance
_geom_bond_site_symmetry_2
W1 O1 1.751(11) .
W1 O2 1.777(10) .
W1 O4 1.910(10) .
W1 O5 1.960(10) .
W1 O3 2.011(10) .
W1 O6 2.346(10) .
W1 K2 3.921(6) .
W2 O7 1.727(12) .
W2 O8 1.851(11) .
W2 O3 1.890(10) .
W2 O9 1.900(11) .
W2 O10 1.976(11) .
W2 O6 2.366(10) .
W2 K3 3.765(6) 2_767
W3 O11 1.728(12) .
W3 O12 1.751(11) .
W3 O13 1.907(10) .
W3 O4 1.951(10) .
W3 O8 2.088(10) .
W3 O6 2.308(10) .
W3 K3 3.988(6) 2_767
W4 O14 1.721(13) .
W4 O15 1.730(12) .
W4 O13 1.912(11) .
W4 O17 1.957(11) .
W4 O16 2.129(11) .
W4 O18 2.300(10) .
W4 K2 3.826(5) 1_655
W4 K1 3.939(4) .
W4 K3 3.975(7) 2_767
W5 O19 1.711(12) .
W5 O16 1.835(11) .
W5 O20 1.882(11) .
W5 O9 1.933(11) .
W5 O21 1.958(11) .
W5 O18 2.385(10) .
W5 K3 3.773(7) 2_767
W6 O22 1.712(12) .
W6 O23 1.799(12) .
W6 O17 1.913(11) .
W6 O24 1.937(10) .
W6 O20 2.024(11) .
W6 O18 2.340(10) .
W6 K5 3.391(13) 2_656
W6 K6 3.805(9) 2_757
W6 K1 4.040(5) .
W7 O25 1.724(13) .
W7 O27 1.887(10) .
W7 O24 1.900(10) .
W7 O28 1.902(10) .
W7 O26 1.963(10) .
W7 O29 2.374(10) .
W7 Yb2 3.7554(9) .
W7 K6 3.825(8) 2_757
W7 K5 3.966(13) 2_656
W8 O30 1.724(12) .
W8 O10 1.852(11) .
W8 O21 1.880(11) .
W8 O33 1.902(10) .
W8 O27 1.981(10) .
W8 O29 2.319(10) .
W9 O31 1.737(10) .
W9 O32 1.814(10) .
W9 O5 1.893(10) .
W9 O28 1.979(11) .
W9 O33 1.990(10) .
W9 O29 2.312(9) .
W9 K2 3.702(5) .
Yb1 O2 2.185(10) .
Yb1 O37 2.235(10) .
Yb1 O43 2.321(9) .
Yb1 O38 2.335(10) .
Yb1 O42 2.353(10) 2_656
Yb1 O32 2.356(10) .
Yb1 O43 2.396(9) 2_656
Yb1 O40 2.406(10) 2_656
Yb1 C4 3.113(15) .
Yb1 C6 3.120(15) 2_656
Yb1 C3 3.128(15) .
Yb1 C5 3.209(15) 2_656
Yb2 O26 2.221(10) .
Yb2 O44 2.251(11) .
Yb2 O37 2.290(10) 2_656
Yb2 O40 2.301(10) 2_656
Yb2 O34 2.303(12) 2_656
Yb2 O43 2.414(9) .
Yb2 O36 2.449(10) 2_656
Yb2 O32 2.535(10) .
Yb2 C2 3.078(17) 2_656
Yb2 C1 3.085(17) 2_656
Yb2 C8 3.108(14) .
Yb2 C3 3.193(15) 2_656
As1 O18 1.782(10) .
As1 O29 1.793(10) .
As1 O6 1.794(10) .
K1 O15 2.744(13) .
K1 O45 2.802(12) 1_655
K1 O23 2.862(13) .
K1 O41 2.902(12) 2_656
K1 O1W 2.914(17) .
K1 O31 2.958(11) 1_655
K1 K5 3.402(14) 2_656
K1 O17 3.409(12) .
K1 K2 4.119(8) 1_655
K1 K6 4.915(10) .
K2 O13W 2.77(4) .
K2 O2W 2.82(2) .
K2 O31 2.817(12) .
K2 O39 2.848(14) .
K2 O14 2.930(14) 1_455
K2 O38 2.990(11) .
K2 O5 2.996(11) .
K2 O1 3.142(12) .
K2 C4 3.215(16) .
K2 O15 3.221(13) 1_455
K2 O1W 3.334(17) 1_455
K3 O19 2.744(13) .
K3 O16 2.870(13) 2_767
K3 O9 2.907(13) 2_767
K3 O8 2.922(12) 2_767
K3 O13 2.966(12) 2_767
K3 O8W 3.00(2) 2_767
K3 W2 3.765(6) 2_767
K3 W5 3.773(7) 2_767
K3 W4 3.975(7) 2_767
K3 W3 3.988(6) 2_767
K3 K4 4.431(11) 2_767
K4 O8W 2.81(2) .
K4 O30 2.826(14) 2_667
K4 O35 2.836(17) 2_666
K4 O7 2.853(14) .
K4 O4W 2.86(2) 2_767
K4 O15W 3.03(3) 2_667
K4 K3 4.431(11) 2_767
K5 O36 1.722(16) .
K5 O23 1.837(18) 2_656
K5 O26 2.398(16) 2_656
K5 O9W 2.45(4) 1_454
K5 O41 2.818(17) .
K5 C2 2.94(2) .
K5 W6 3.391(13) 2_656
K5 K1 3.402(14) 2_656
K5 Yb2 3.436(12) 2_656
K5 C5 3.49(2) .
K5 W7 3.966(13) 2_656
K5 K6 4.619(16) 1_454
K6 O22 2.731(15) .
K6 O14W 2.78(5) .
K6 O24 2.970(13) 2_757
K6 O22 2.983(16) 2_757
K6 O9W 3.00(3) .
K6 O25 3.052(15) 2_757
K6 O10W 3.21(3) 2_757
K6 W6 3.805(9) 2_757
K6 W7 3.825(8) 2_757
K6 K6 4.397(17) 2_757
K6 K5 4.619(16) 1_656
K6 K5 4.767(15) 2_656
O8 K3 2.922(12) 2_767
O9 K3 2.907(13) 2_767
O13 K3 2.966(12) 2_767
O14 K2 2.930(14) 1_655
O15 K2 3.221(13) 1_655
O16 K3 2.870(13) 2_767
O22 K6 2.983(16) 2_757
O23 K5 1.837(18) 2_656
O24 K6 2.970(13) 2_757
O25 K6 3.052(15) 2_757
O26 K5 2.398(16) 2_656
O30 K4 2.826(14) 2_667
O31 K1 2.958(11) 1_455
O34 C1 1.272(19) .
O34 Yb2 2.303(12) 2_656
O35 C1 1.27(2) .
O35 K4 2.836(17) 2_666
O36 C2 1.427(19) .
O36 Yb2 2.449(10) 2_656
O37 C3 1.383(17) .
O37 Yb2 2.290(10) 2_656
O38 C4 1.226(18) .
O39 C4 1.234(19) .
O40 C5 1.285(18) .
O40 Yb2 2.301(10) 2_656
O40 Yb1 2.406(10) 2_656
O41 C5 1.264(18) .
O41 K1 2.902(12) 2_656
O42 C6 1.463(18) .
O42 Yb1 2.353(10) 2_656
O43 C7 1.435(16) .
O43 Yb1 2.396(9) 2_656
O44 C8 1.261(18) .
O45 C8 1.208(18) .
O45 K1 2.802(12) 1_455
C1 C2 1.48(2) .
C1 Yb2 3.085(17) 2_656
C2 C3 1.54(2) .
C2 Yb2 3.078(17) 2_656
C2 H2 0.9800 .
C3 C4 1.55(2) .
C3 Yb2 3.193(15) 2_656
C3 H3 0.9800 .
C5 C6 1.46(2) .
C5 Yb1 3.209(15) 2_656
C6 C7 1.52(2) .
C6 Yb1 3.120(15) 2_656
C6 H6 0.9800 .
C7 C8 1.52(2) .
C7 H7 0.9800 .
O1W K2 3.334(17) 1_655
O4W K4 2.86(2) 2_767
O8W K3 3.00(2) 2_767
O9W K5 2.45(4) 1_656
O10W K6 3.21(3) 2_757
O15W K4 3.03(3) 2_667

loop_
_platon_squeeze_void_nr
_platon_squeeze_void_average_x
_platon_squeeze_void_average_y
_platon_squeeze_void_average_z
_platon_squeeze_void_volume
_platon_squeeze_void_count_electrons
_platon_squeeze_void_content
1 -0.499 0.500 0.500 425 90 '1 lithium atom and 9 water molecules '
